data_4064824
loop_
_publ_author_name
'Haas, Isabelle'
'Kretschmer, Winfried P.'
'Kempe, Rhett'

_publ_section_title
;
 Synthesis of Alumina-Terminated Linear PE with a Hafnium Aminopyridinate
 Catalyst
;
_journal_issue 18
_journal_name_full Organometallics
_journal_page_first 4854
_journal_paper_doi 10.1021/om200355q
_journal_volume 30
_journal_year 2011
_chemical_formula_sum 'C29 H42 Hf N2'
_chemical_formula_weight 597.14
_chemical_name_systematic
;
 ?
;
_space_group_IT_number 2
_symmetry_cell_setting triclinic
_symmetry_space_group_name_Hall '-P 1'
_symmetry_space_group_name_H-M 'P -1'
_atom_sites_solution_hydrogens geom
_atom_sites_solution_primary direct
_atom_sites_solution_secondary difmap
_audit_creation_method SHELXL-97
_cell_angle_alpha 84.443(6)
_cell_angle_beta 86.082(7)
_cell_angle_gamma 70.284(6)
_cell_formula_units_Z 2
_cell_length_a 10.8830(9)
_cell_length_b 10.9470(8)
_cell_length_c 12.2890(10)
_cell_measurement_reflns_used all
_cell_measurement_temperature 133(2)
_cell_volume 1370.8(2)
_computing_cell_refinement X-AREA-STOE
_computing_data_collection X-AREA-STOE
_computing_data_reduction X-AREA-STOE
_computing_structure_refinement 'SHELXL-97 (Sheldrick, 1997)'
_computing_structure_solution SIR-97
_diffrn_ambient_temperature 133(2)
_diffrn_measured_fraction_theta_full 0.985
_diffrn_measured_fraction_theta_max 0.985
_diffrn_measurement_device_type STOE-IPDSII
_diffrn_measurement_method Omega-Scan
_diffrn_radiation_monochromator graphite
_diffrn_radiation_source 'fine-focus sealed tube'
_diffrn_radiation_type MoK\a
_diffrn_radiation_wavelength 0.71069
_diffrn_reflns_av_R_equivalents 0.0731
_diffrn_reflns_av_sigmaI/netI 0.0427
_diffrn_reflns_limit_h_max 13
_diffrn_reflns_limit_h_min -13
_diffrn_reflns_limit_k_max 13
_diffrn_reflns_limit_k_min -13
_diffrn_reflns_limit_l_max 0
_diffrn_reflns_limit_l_min -14
_diffrn_reflns_number 5162
_diffrn_reflns_theta_full 25.73
_diffrn_reflns_theta_max 25.73
_diffrn_reflns_theta_min 1.67
_exptl_absorpt_coefficient_mu 3.823
_exptl_absorpt_correction_T_max 0.4027
_exptl_absorpt_correction_T_min 0.1294
_exptl_absorpt_correction_type numerical
_exptl_crystal_colour yellow
_exptl_crystal_density_diffrn 1.447
_exptl_crystal_density_method 'not measured'
_exptl_crystal_description prism
_exptl_crystal_F_000 604
_exptl_crystal_size_max 0.52
_exptl_crystal_size_mid 0.48
_exptl_crystal_size_min 0.32
_refine_diff_density_max 1.560
_refine_diff_density_min -0.632
_refine_diff_density_rms 0.123
_refine_ls_extinction_method none
_refine_ls_goodness_of_fit_ref 1.002
_refine_ls_hydrogen_treatment constr
_refine_ls_matrix_type full
_refine_ls_number_parameters 289
_refine_ls_number_reflns 5162
_refine_ls_number_restraints 0
_refine_ls_restrained_S_all 1.002
_refine_ls_R_factor_all 0.0364
_refine_ls_R_factor_gt 0.0282
_refine_ls_shift/su_max 0.001
_refine_ls_shift/su_mean 0.000
_refine_ls_structure_factor_coef Fsqd
_refine_ls_weighting_details 'calc w=1/[\s^2^(Fo^2^)+(0.0410P)^2^+0.0000P] where P=(Fo^2^+2Fc^2^)/3'
_refine_ls_weighting_scheme calc
_refine_ls_wR_factor_gt 0.0685
_refine_ls_wR_factor_ref 0.0697
_reflns_number_gt 4361
_reflns_number_total 5162
_reflns_threshold_expression >2sigma(I)
_cod_data_source_file om200355q_si_002.cif
_cod_data_source_block k975testma
_cod_depositor_comments 'Adding full bibliography for 4064824--4064826.cif.'
_cod_original_cell_volume 1370.77(19)
_cod_original_sg_symbol_H-M p-1
_cod_database_code 4064824
_cell_measurement_2theta_min 3.33
_cell_measurement_2theta_max 52.03

loop_
_symmetry_equiv_pos_as_xyz
'x, y, z'
'-x, -y, -z'

loop_
_atom_site_label
_atom_site_type_symbol
_atom_site_fract_x
_atom_site_fract_y
_atom_site_fract_z
_atom_site_U_iso_or_equiv
_atom_site_adp_type
_atom_site_occupancy
_atom_site_symmetry_multiplicity
_atom_site_calc_flag
_atom_site_refinement_flags
Hf1 Hf 0.54962(2) 0.30256(2) 0.748178(18) 0.02891(7) Uani 1 1 d .
N1 N 0.6169(4) 0.2426(4) 0.9298(3) 0.0331(9) Uani 1 1 d .
C1 C 0.5441(5) 0.5053(5) 0.7616(5) 0.0438(13) Uani 1 1 d .
H1A H 0.5076 0.5329 0.8339 0.066 Uiso 1 1 calc R
H1B H 0.4893 0.5632 0.7049 0.066 Uiso 1 1 calc R
H1C H 0.6329 0.5092 0.7520 0.066 Uiso 1 1 calc R
N2 N 0.7464(4) 0.1692(4) 0.7853(3) 0.0305(9) Uani 1 1 d .
C2 C 0.6346(5) 0.2870(5) 0.5769(4) 0.0393(12) Uani 1 1 d .
H2A H 0.6461 0.2004 0.5539 0.059 Uiso 1 1 calc R
H2B H 0.7194 0.3003 0.5741 0.059 Uiso 1 1 calc R
H2C H 0.5754 0.3534 0.5278 0.059 Uiso 1 1 calc R
C3 C 0.2693(5) 0.4306(6) 0.9288(4) 0.0447(13) Uani 1 1 d .
H3A H 0.2878 0.3688 0.9937 0.067 Uiso 1 1 calc R
H3B H 0.1749 0.4759 0.9258 0.067 Uiso 1 1 calc R
H3C H 0.3139 0.4942 0.9327 0.067 Uiso 1 1 calc R
C4 C 0.4395(6) 0.0631(5) 0.6638(6) 0.0524(15) Uani 1 1 d .
H4A H 0.4444 0.0731 0.5837 0.079 Uiso 1 1 calc R
H4B H 0.3791 0.0159 0.6880 0.079 Uiso 1 1 calc R
H4C H 0.5264 0.0142 0.6910 0.079 Uiso 1 1 calc R
C5 C 0.3869(6) 0.1197(6) 0.9156(5) 0.0501(14) Uani 1 1 d .
H5A H 0.3671 0.1619 0.9845 0.075 Uiso 1 1 calc R
H5B H 0.4775 0.0605 0.9144 0.075 Uiso 1 1 calc R
H5C H 0.3278 0.0703 0.9094 0.075 Uiso 1 1 calc R
C6 C 0.8802(7) -0.2127(6) 0.8382(5) 0.0581(16) Uani 1 1 d .
H6A H 0.8221 -0.2629 0.8606 0.087 Uiso 1 1 calc R
H6B H 0.8949 -0.1716 0.9012 0.087 Uiso 1 1 calc R
H6C H 0.9639 -0.2708 0.8103 0.087 Uiso 1 1 calc R
C7 C 0.9915(7) 0.3283(7) 0.8276(6) 0.0635(18) Uani 1 1 d .
H7A H 0.9682 0.4202 0.8416 0.095 Uiso 1 1 calc R
H7B H 1.0862 0.2910 0.8151 0.095 Uiso 1 1 calc R
H7C H 0.9640 0.2808 0.8909 0.095 Uiso 1 1 calc R
C8 C 0.3909(5) 0.1963(5) 0.7082(4) 0.0379(12) Uani 1 1 d .
C9 C 0.3689(5) 0.2221(5) 0.8209(4) 0.0360(11) Uani 1 1 d .
C10 C 0.3174(5) 0.3578(5) 0.8271(4) 0.0331(11) Uani 1 1 d .
C11 C 0.3045(4) 0.4173(5) 0.7185(4) 0.0326(11) Uani 1 1 d .
C12 C 0.3520(5) 0.3165(5) 0.6453(4) 0.0347(11) Uani 1 1 d .
C13 C 0.3405(6) 0.3364(6) 0.5240(4) 0.0471(13) Uani 1 1 d .
H13A H 0.3803 0.2528 0.4919 0.071 Uiso 1 1 calc R
H13B H 0.3854 0.3969 0.4941 0.071 Uiso 1 1 calc R
H13C H 0.2480 0.3726 0.5064 0.071 Uiso 1 1 calc R
C14 C 0.2407(5) 0.5603(5) 0.6884(5) 0.0431(13) Uani 1 1 d .
H14A H 0.2180 0.6069 0.7550 0.065 Uiso 1 1 calc R
H14B H 0.1613 0.5741 0.6489 0.065 Uiso 1 1 calc R
H14C H 0.3012 0.5930 0.6416 0.065 Uiso 1 1 calc R
C15 C 0.7380(5) 0.1678(5) 0.8960(4) 0.0327(11) Uani 1 1 d .
C16 C 0.8341(5) 0.1028(5) 0.9728(4) 0.0391(12) Uani 1 1 d .
H16 H 0.9188 0.0504 0.9493 0.047 Uiso 1 1 calc R
C17 C 0.8027(6) 0.1168(5) 1.0820(4) 0.0414(12) Uani 1 1 d .
H17 H 0.8659 0.0733 1.1349 0.050 Uiso 1 1 calc R
C18 C 0.6782(6) 0.1947(5) 1.1155(4) 0.0404(12) Uani 1 1 d .
H18 H 0.6558 0.2059 1.1909 0.048 Uiso 1 1 calc R
C19 C 0.5887(5) 0.2550(5) 1.0370(4) 0.0382(12) Uani 1 1 d .
H19 H 0.5036 0.3076 1.0595 0.046 Uiso 1 1 calc R
C20 C 0.8699(5) 0.1055(5) 0.7333(4) 0.0299(10) Uani 1 1 d .
C21 C 0.9560(5) 0.1757(5) 0.7013(4) 0.0348(11) Uani 1 1 d .
C22 C 1.0738(5) 0.1123(5) 0.6486(4) 0.0419(12) Uani 1 1 d .
H22 H 1.1327 0.1585 0.6280 0.050 Uiso 1 1 calc R
C23 C 1.1082(5) -0.0159(5) 0.6249(4) 0.0422(12) Uani 1 1 d .
H23 H 1.1890 -0.0569 0.5877 0.051 Uiso 1 1 calc R
C24 C 1.0231(5) -0.0843(5) 0.6563(4) 0.0388(12) Uani 1 1 d .
H24 H 1.0464 -0.1724 0.6397 0.047 Uiso 1 1 calc R
C25 C 0.9050(5) -0.0269(5) 0.7111(4) 0.0331(11) Uani 1 1 d .
C26 C 0.8176(5) -0.1077(5) 0.7484(5) 0.0426(12) Uani 1 1 d .
H26 H 0.7341 -0.0480 0.7796 0.051 Uiso 1 1 calc R
C27 C 0.7844(6) -0.1686(6) 0.6526(5) 0.0524(15) Uani 1 1 d .
H27A H 0.7279 -0.2194 0.6792 0.079 Uiso 1 1 calc R
H27B H 0.8650 -0.2258 0.6193 0.079 Uiso 1 1 calc R
H27C H 0.7388 -0.0997 0.5980 0.079 Uiso 1 1 calc R
C28 C 0.9226(5) 0.3173(5) 0.7261(5) 0.0456(13) Uani 1 1 d .
H28 H 0.8263 0.3527 0.7423 0.055 Uiso 1 1 calc R
C29 C 0.9547(7) 0.4017(6) 0.6296(6) 0.0599(17) Uani 1 1 d .
H29A H 0.9315 0.4914 0.6497 0.090 Uiso 1 1 calc R
H29B H 0.9048 0.4001 0.5667 0.090 Uiso 1 1 calc R
H29C H 1.0483 0.3678 0.6105 0.090 Uiso 1 1 calc R

loop_
_atom_site_aniso_label
_atom_site_aniso_U_11
_atom_site_aniso_U_22
_atom_site_aniso_U_33
_atom_site_aniso_U_23
_atom_site_aniso_U_13
_atom_site_aniso_U_12
Hf1 0.02441(11) 0.03064(11) 0.03125(11) -0.00186(7) -0.00311(7) -0.00838(8)
N1 0.031(2) 0.037(2) 0.029(2) -0.0048(17) 0.0005(17) -0.0085(19)
C1 0.033(3) 0.037(3) 0.061(4) -0.011(3) 0.001(3) -0.009(2)
N2 0.027(2) 0.031(2) 0.031(2) -0.0040(17) -0.0002(17) -0.0070(18)
C2 0.027(3) 0.050(3) 0.040(3) 0.001(2) -0.006(2) -0.012(2)
C3 0.038(3) 0.051(3) 0.043(3) 0.000(3) 0.005(2) -0.014(3)
C4 0.043(3) 0.040(3) 0.078(4) -0.012(3) -0.011(3) -0.014(3)
C5 0.050(4) 0.044(3) 0.059(4) 0.011(3) -0.010(3) -0.022(3)
C6 0.069(4) 0.054(4) 0.054(4) 0.008(3) 0.009(3) -0.029(3)
C7 0.073(5) 0.062(4) 0.066(4) -0.017(3) -0.003(4) -0.033(4)
C8 0.028(3) 0.033(3) 0.054(3) -0.005(2) -0.005(2) -0.012(2)
C9 0.027(3) 0.039(3) 0.043(3) 0.004(2) -0.010(2) -0.013(2)
C10 0.022(2) 0.043(3) 0.035(3) 0.002(2) -0.003(2) -0.013(2)
C11 0.020(2) 0.037(3) 0.040(3) 0.003(2) -0.009(2) -0.009(2)
C12 0.027(3) 0.042(3) 0.038(3) -0.002(2) -0.006(2) -0.015(2)
C13 0.036(3) 0.059(4) 0.047(3) -0.005(3) -0.005(2) -0.015(3)
C14 0.035(3) 0.039(3) 0.051(3) 0.004(2) -0.005(2) -0.008(2)
C15 0.033(3) 0.034(3) 0.035(3) -0.005(2) 0.000(2) -0.014(2)
C16 0.028(3) 0.050(3) 0.035(3) -0.003(2) -0.009(2) -0.005(2)
C17 0.043(3) 0.047(3) 0.035(3) -0.001(2) -0.007(2) -0.014(3)
C18 0.049(3) 0.043(3) 0.031(3) -0.004(2) -0.002(2) -0.016(3)
C19 0.033(3) 0.043(3) 0.037(3) -0.009(2) -0.003(2) -0.010(2)
C20 0.026(2) 0.036(3) 0.026(2) 0.002(2) -0.0078(19) -0.007(2)
C21 0.029(3) 0.037(3) 0.037(3) 0.002(2) -0.006(2) -0.009(2)
C22 0.032(3) 0.048(3) 0.044(3) 0.002(2) 0.005(2) -0.015(3)
C23 0.033(3) 0.046(3) 0.041(3) -0.005(2) 0.006(2) -0.006(2)
C24 0.038(3) 0.039(3) 0.034(3) -0.005(2) -0.003(2) -0.007(2)
C25 0.033(3) 0.035(3) 0.030(2) 0.000(2) -0.008(2) -0.008(2)
C26 0.038(3) 0.041(3) 0.049(3) -0.007(2) 0.008(2) -0.014(2)
C27 0.051(4) 0.053(4) 0.059(4) -0.009(3) -0.002(3) -0.023(3)
C28 0.026(3) 0.041(3) 0.070(4) -0.005(3) 0.002(3) -0.013(2)
C29 0.059(4) 0.045(3) 0.078(5) 0.009(3) -0.017(3) -0.021(3)

loop_
_atom_type_symbol
_atom_type_description
_atom_type_scat_dispersion_real
_atom_type_scat_dispersion_imag
_atom_type_scat_source
C C 0.0033 0.0016 'International Tables Vol C Tables 4.2.6.8 and 6.1.1.4'
H H 0.0000 0.0000 'International Tables Vol C Tables 4.2.6.8 and 6.1.1.4'
N N 0.0061 0.0033 'International Tables Vol C Tables 4.2.6.8 and 6.1.1.4'
Hf Hf -0.5830 6.1852 'International Tables Vol C Tables 4.2.6.8 and 6.1.1.4'

loop_
_geom_angle_atom_site_label_1
_geom_angle_atom_site_label_2
_geom_angle_atom_site_label_3
_geom_angle
N2 Hf1 C1 108.69(17)
N2 Hf1 C2 81.80(17)
C1 Hf1 C2 96.0(2)
N2 Hf1 N1 58.39(14)
C1 Hf1 N1 91.12(18)
C2 Hf1 N1 139.63(16)
N2 Hf1 C8 115.23(16)
C1 Hf1 C8 136.05(19)
C2 Hf1 C8 91.71(18)
N1 Hf1 C8 110.08(16)
N2 Hf1 C9 114.63(16)
C1 Hf1 C9 122.68(19)
C2 Hf1 C9 125.07(17)
N1 Hf1 C9 81.69(15)
C8 Hf1 C9 33.37(17)
N2 Hf1 C12 141.00(15)
C1 Hf1 C12 107.04(19)
C2 Hf1 C12 79.42(17)
N1 Hf1 C12 135.75(15)
C8 Hf1 C12 32.66(17)
C9 Hf1 C12 54.39(16)
N2 Hf1 C10 139.20(15)
C1 Hf1 C10 90.65(18)
C2 Hf1 C10 132.84(17)
N1 Hf1 C10 86.55(15)
C8 Hf1 C10 54.52(16)
C9 Hf1 C10 32.48(16)
C12 Hf1 C10 54.16(16)
N2 Hf1 C11 167.97(14)
C1 Hf1 C11 82.17(18)
C2 Hf1 C11 102.64(17)
N1 Hf1 C11 117.70(15)
C8 Hf1 C11 53.96(16)
C9 Hf1 C11 53.65(16)
C12 Hf1 C11 32.54(16)
C10 Hf1 C11 32.30(16)
N2 Hf1 C15 28.99(14)
C1 Hf1 C15 100.79(18)
C2 Hf1 C15 110.49(17)
N1 Hf1 C15 29.41(14)
C8 Hf1 C15 116.70(16)
C9 Hf1 C15 99.53(15)
C12 Hf1 C15 149.35(15)
C10 Hf1 C15 113.93(15)
C11 Hf1 C15 146.12(15)
C19 N1 C15 119.6(4)
C19 N1 Hf1 148.4(3)
C15 N1 Hf1 92.0(3)
C15 N2 C20 118.7(4)
C15 N2 Hf1 99.4(3)
C20 N2 Hf1 141.3(3)
C12 C8 C9 107.9(4)
C12 C8 C4 125.9(5)
C9 C8 C4 126.2(5)
C12 C8 Hf1 75.2(3)
C9 C8 Hf1 73.7(3)
C4 C8 Hf1 119.8(4)
C10 C9 C8 108.4(4)
C10 C9 C5 126.4(5)
C8 C9 C5 125.1(5)
C10 C9 Hf1 75.5(3)
C8 C9 Hf1 72.9(3)
C5 C9 Hf1 121.9(3)
C9 C10 C11 107.8(4)
C9 C10 C3 127.4(5)
C11 C10 C3 124.4(5)
C9 C10 Hf1 72.0(3)
C11 C10 Hf1 75.1(3)
C3 C10 Hf1 123.6(3)
C10 C11 C12 107.9(4)
C10 C11 C14 125.0(5)
C12 C11 C14 126.9(5)
C10 C11 Hf1 72.6(3)
C12 C11 Hf1 71.9(3)
C14 C11 Hf1 125.3(3)
C8 C12 C11 108.0(4)
C8 C12 C13 126.5(5)
C11 C12 C13 124.8(5)
C8 C12 Hf1 72.1(3)
C11 C12 Hf1 75.6(3)
C13 C12 Hf1 125.9(3)
N2 C15 N1 110.2(4)
N2 C15 C16 129.2(5)
N1 C15 C16 120.5(4)
N2 C15 Hf1 51.7(2)
N1 C15 Hf1 58.6(2)
C16 C15 Hf1 178.2(4)
C17 C16 C15 118.7(5)
C16 C17 C18 120.1(5)
C19 C18 C17 118.4(5)
N1 C19 C18 122.6(5)
C21 C20 C25 120.0(4)
C21 C20 N2 119.8(4)
C25 C20 N2 120.2(4)
C22 C21 C20 118.5(5)
C22 C21 C28 120.1(5)
C20 C21 C28 121.3(5)
C23 C22 C21 122.1(5)
C22 C23 C24 119.1(5)
C25 C24 C23 121.5(5)
C24 C25 C20 118.8(5)
C24 C25 C26 119.6(5)
C20 C25 C26 121.6(4)
C25 C26 C6 111.2(5)
C25 C26 C27 111.5(4)
C6 C26 C27 110.4(5)
C21 C28 C29 112.7(5)
C21 C28 C7 111.2(5)
C29 C28 C7 109.8(5)

loop_
_geom_bond_atom_site_label_1
_geom_bond_atom_site_label_2
_geom_bond_distance
Hf1 N2 2.195(4)
Hf1 C1 2.221(5)
Hf1 C2 2.238(5)
Hf1 N1 2.359(4)
Hf1 C8 2.482(5)
Hf1 C9 2.494(5)
Hf1 C12 2.522(5)
Hf1 C10 2.538(5)
Hf1 C11 2.571(5)
Hf1 C15 2.762(5)
N1 C19 1.341(6)
N1 C15 1.357(6)
N2 C15 1.357(6)
N2 C20 1.428(6)
C3 C10 1.514(7)
C4 C8 1.515(7)
C5 C9 1.510(7)
C6 C26 1.527(8)
C7 C28 1.533(8)
C8 C12 1.408(7)
C8 C9 1.429(7)
C9 C10 1.408(7)
C10 C11 1.421(7)
C11 C12 1.428(7)
C11 C14 1.503(7)
C12 C13 1.493(7)
C15 C16 1.412(7)
C16 C17 1.373(7)
C17 C18 1.394(8)
C18 C19 1.374(7)
C20 C21 1.414(7)
C20 C25 1.417(7)
C21 C22 1.385(7)
C21 C28 1.524(7)
C22 C23 1.380(8)
C23 C24 1.389(8)
C24 C25 1.385(7)
C25 C26 1.525(7)
C26 C27 1.527(8)
C28 C29 1.526(8)
